data_1553324
loop_
_publ_author_name
'Xie, Shuangshuang'
'Wu, Ye'
'Qiao, Yuben'
'Guo, Yi'
'Wang, Jianping'
'Hu, Zhengxi'
'Zhang, Qing'
'Li, Xiaonian'
'Huang, Jinfeng'
'Zhou, Qun'
'Luo, Zengwei'
'Liu, Junjun'
'Zhu, Hucheng'
'Xue, Yongbo'
'Zhang, Yonghui'

_publ_section_title
;
 Protoilludane, Illudalane, and Botryane Sesquiterpenoids from the
 Endophytic Fungus Phomopsis sp. TJ507A.
;
_journal_issue 6
_journal_name_full 'Journal of natural products'
_journal_page_first 1311
_journal_page_last 1320
_journal_paper_doi 10.1021/acs.jnatprod.7b00889
_journal_volume 81
_journal_year 2018
_chemical_absolute_configuration ad
_chemical_formula_moiety 'C15 H20 O3'
_chemical_formula_sum 'C15 H20 O3'
_chemical_formula_weight 248.31
_space_group_crystal_system orthorhombic
_space_group_IT_number 19
_space_group_name_Hall 'P 2ac 2ab'
_space_group_name_H-M_alt 'P 21 21 21'
_atom_sites_solution_hydrogens geom
_atom_sites_solution_primary direct
_atom_sites_solution_secondary difmap
_audit_creation_method SHELXL-2014/7
_cell_angle_alpha 90
_cell_angle_beta 90
_cell_angle_gamma 90
_cell_formula_units_Z 4
_cell_length_a 7.9251(3)
_cell_length_b 11.9865(4)
_cell_length_c 14.2732(5)
_cell_measurement_reflns_used 8188
_cell_measurement_temperature 100(2)
_cell_measurement_theta_max 70.18
_cell_measurement_theta_min 3.10
_cell_volume 1355.87(8)
_computing_cell_refinement 'Bruker SAINT'
_computing_data_collection 'Bruker APEX2'
_computing_data_reduction 'Bruker SAINT'
_computing_molecular_graphics 'Bruker SHELXTL'
_computing_publication_material 'Bruker SHELXTL'
_computing_structure_refinement 'SHELXL-2014 (Sheldrick 2014)'
_computing_structure_solution 'SHELXS-97 (Sheldrick 2008)'
_diffrn_ambient_temperature 100(2)
_diffrn_measured_fraction_theta_full 0.980
_diffrn_measured_fraction_theta_max 0.975
_diffrn_measurement_device_type 'Bruker APEX-II CCD'
_diffrn_measurement_method '\f and \w scans'
_diffrn_radiation_type CuK\a
_diffrn_radiation_wavelength 1.54178
_diffrn_reflns_av_R_equivalents 0.0386
_diffrn_reflns_av_unetI/netI 0.0358
_diffrn_reflns_Laue_measured_fraction_full 0.980
_diffrn_reflns_Laue_measured_fraction_max 0.975
_diffrn_reflns_limit_h_max 9
_diffrn_reflns_limit_h_min -9
_diffrn_reflns_limit_k_max 14
_diffrn_reflns_limit_k_min -14
_diffrn_reflns_limit_l_max 17
_diffrn_reflns_limit_l_min -16
_diffrn_reflns_number 7747
_diffrn_reflns_point_group_measured_fraction_full 0.953
_diffrn_reflns_point_group_measured_fraction_max 0.941
_diffrn_reflns_theta_full 67.679
_diffrn_reflns_theta_max 70.178
_diffrn_reflns_theta_min 4.818
_diffrn_source 'fine-focus sealed tube'
_exptl_absorpt_coefficient_mu 0.671
_exptl_absorpt_correction_type multi-scan
_exptl_absorpt_process_details sadabs
_exptl_crystal_colour colourless
_exptl_crystal_density_diffrn 1.216
_exptl_crystal_description prism
_exptl_crystal_F_000 536
_exptl_crystal_size_max 1.000
_exptl_crystal_size_mid 0.440
_exptl_crystal_size_min 0.430
_exptl_transmission_factor_max 0.7533
_exptl_transmission_factor_min 0.5221
_refine_diff_density_max 0.361
_refine_diff_density_min -0.392
_refine_diff_density_rms 0.098
_refine_ls_abs_structure_details
;
 Flack x determined using 949 quotients [(I+)-(I-)]/[(I+)+(I-)]
 (Parsons, Flack and Wagner, Acta Cryst. B69 (2013) 249-259).
;
_refine_ls_abs_structure_Flack 0.12(6)
_refine_ls_extinction_coef 0.018(3)
_refine_ls_extinction_expression Fc^*^=kFc[1+0.001xFc^2^\l^3^/sin(2\q)]^-1/4^
_refine_ls_extinction_method 'SHELXL-2014/7 (Sheldrick 2014'
_refine_ls_goodness_of_fit_ref 1.087
_refine_ls_hydrogen_treatment constr
_refine_ls_matrix_type full
_refine_ls_number_parameters 170
_refine_ls_number_reflns 2429
_refine_ls_number_restraints 0
_refine_ls_restrained_S_all 1.087
_refine_ls_R_factor_all 0.0515
_refine_ls_R_factor_gt 0.0513
_refine_ls_shift/su_max 0.000
_refine_ls_shift/su_mean 0.000
_refine_ls_structure_factor_coef Fsqd
_refine_ls_weighting_details 'w=1/[\s^2^(Fo^2^)+(0.1301P)^2^+0.3937P] where P=(Fo^2^+2Fc^2^)/3'
_refine_ls_weighting_scheme calc
_refine_ls_wR_factor_gt 0.1681
_refine_ls_wR_factor_ref 0.1684
_reflns_Friedel_coverage 0.658
_reflns_Friedel_fraction_full 0.915
_reflns_Friedel_fraction_max 0.893
_reflns_number_gt 2413
_reflns_number_total 2429
_reflns_threshold_expression 'I > 2\s(I)'
_cod_data_source_file np7b00889_si_002.cif
_cod_data_source_block cu_zyh_wy33723_0m
_cod_database_code 1553324
_shelx_shelxl_version_number 2014/7
_shelx_space_group_comment
;
The symmetry employed for this shelxl refinement is uniquely defined
by the following loop, which should always be used as a source of
symmetry information in preference to the above space-group names.
They are only intended as comments.
;
_shelx_estimated_absorpt_t_min 0.554
_shelx_estimated_absorpt_t_max 0.761

loop_
_space_group_symop_operation_xyz
'x, y, z'
'x+1/2, -y+1/2, -z'
'-x, y+1/2, -z+1/2'
'-x+1/2, -y, z+1/2'

loop_
_atom_site_label
_atom_site_type_symbol
_atom_site_fract_x
_atom_site_fract_y
_atom_site_fract_z
_atom_site_U_iso_or_equiv
_atom_site_adp_type
_atom_site_occupancy
_atom_site_site_symmetry_order
_atom_site_calc_flag
_atom_site_refinement_flags_posn
_atom_site_refinement_flags_adp
O9 O 1.0615(3) 0.51666(19) 0.47067(15) 0.0232(5) Uani 1 1 d . .
H9 H 1.0183 0.5374 0.5215 0.035 Uiso 1 1 calc R U
O10 O 0.9108(3) 0.63930(17) 0.34126(16) 0.0251(6) Uani 1 1 d . .
H10 H 0.9838 0.6514 0.3827 0.038 Uiso 1 1 calc R U
O5 O 0.6417(3) 0.46923(17) 0.12839(14) 0.0210(5) Uani 1 1 d . .
C12 C 0.4249(5) 0.6552(3) 0.1696(2) 0.0317(8) Uani 1 1 d . .
H12A H 0.3635 0.7160 0.2003 0.048 Uiso 1 1 calc R U
H12B H 0.3442 0.6020 0.1429 0.048 Uiso 1 1 calc R U
H12C H 0.4958 0.6857 0.1195 0.048 Uiso 1 1 calc R U
C4 C 0.5342(4) 0.5967(2) 0.2402(2) 0.0223(7) Uani 1 1 d . .
C5 C 0.6505(4) 0.5104(2) 0.2070(2) 0.0162(6) Uani 1 1 d . .
C6 C 0.7853(4) 0.4752(2) 0.27366(19) 0.0164(6) Uani 1 1 d . .
C10 C 0.8199(4) 0.5395(2) 0.3636(2) 0.0168(6) Uani 1 1 d . .
C9 C 0.9387(3) 0.4585(2) 0.41668(19) 0.0168(6) Uani 1 1 d . .
H9A H 0.8693 0.4114 0.4598 0.020 Uiso 1 1 calc R U
C3 C 0.5323(4) 0.6157(2) 0.3320(2) 0.0230(7) Uani 1 1 d . .
C11 C 0.6477(4) 0.5688(2) 0.4070(2) 0.0184(6) Uani 1 1 d . .
C1 C 0.6157(5) 0.6809(3) 0.4606(2) 0.0294(8) Uani 1 1 d . .
H1A H 0.5881 0.6709 0.5277 0.035 Uiso 1 1 calc R U
H1B H 0.7063 0.7369 0.4522 0.035 Uiso 1 1 calc R U
C2 C 0.4582(6) 0.7009(3) 0.3969(2) 0.0367(9) Uani 1 1 d . .
H2A H 0.3498 0.6783 0.4256 0.044 Uiso 1 1 calc R U
H2B H 0.4514 0.7769 0.3701 0.044 Uiso 1 1 calc R U
C15 C 0.5657(4) 0.4719(3) 0.4599(2) 0.0213(7) Uani 1 1 d . .
H15A H 0.4482 0.4905 0.4743 0.032 Uiso 1 1 calc R U
H15B H 0.6274 0.4584 0.5183 0.032 Uiso 1 1 calc R U
H15C H 0.5691 0.4046 0.4210 0.032 Uiso 1 1 calc R U
C7 C 0.8889(4) 0.3889(2) 0.2642(2) 0.0196(7) Uani 1 1 d . .
H7 H 0.8817 0.3369 0.2141 0.024 Uiso 1 1 calc R U
C8 C 1.0192(4) 0.3818(3) 0.34076(19) 0.0205(7) Uani 1 1 d . .
C13 C 1.1854(4) 0.4273(4) 0.3026(2) 0.0351(9) Uani 1 1 d . .
H13A H 1.2246 0.3798 0.2511 0.053 Uiso 1 1 calc R U
H13B H 1.2701 0.4279 0.3526 0.053 Uiso 1 1 calc R U
H13C H 1.1683 0.5034 0.2795 0.053 Uiso 1 1 calc R U
C14 C 1.0456(5) 0.2636(3) 0.3784(2) 0.0317(8) Uani 1 1 d . .
H14A H 0.9393 0.2354 0.4043 0.048 Uiso 1 1 calc R U
H14B H 1.1318 0.2648 0.4276 0.048 Uiso 1 1 calc R U
H14C H 1.0828 0.2147 0.3273 0.048 Uiso 1 1 calc R U

loop_
_atom_site_aniso_label
_atom_site_aniso_U_11
_atom_site_aniso_U_22
_atom_site_aniso_U_33
_atom_site_aniso_U_23
_atom_site_aniso_U_13
_atom_site_aniso_U_12
O9 0.0201(10) 0.0328(12) 0.0167(9) -0.0051(8) -0.0017(8) -0.0042(9)
O10 0.0335(12) 0.0185(10) 0.0235(12) 0.0032(9) -0.0028(9) -0.0116(9)
O5 0.0284(10) 0.0210(10) 0.0135(9) -0.0014(8) -0.0023(8) 0.0008(8)
C12 0.0429(19) 0.0291(16) 0.0232(15) 0.0006(13) -0.0050(15) 0.0168(15)
C4 0.0295(16) 0.0161(13) 0.0215(14) 0.0031(11) -0.0015(13) 0.0025(12)
C5 0.0201(13) 0.0142(13) 0.0142(12) 0.0029(10) 0.0015(11) -0.0034(10)
C6 0.0201(13) 0.0174(13) 0.0118(13) 0.0021(10) 0.0001(11) -0.0038(10)
C10 0.0228(13) 0.0146(13) 0.0130(13) 0.0012(10) -0.0020(11) -0.0028(11)
C9 0.0188(13) 0.0193(14) 0.0124(12) -0.0015(10) -0.0012(11) -0.0011(11)
C3 0.0245(14) 0.0177(14) 0.0267(15) -0.0003(12) -0.0041(13) 0.0052(11)
C11 0.0246(14) 0.0170(13) 0.0136(12) -0.0030(11) -0.0011(11) 0.0025(11)
C1 0.0427(19) 0.0244(15) 0.0210(15) -0.0084(12) -0.0030(14) 0.0089(13)
C2 0.052(2) 0.0338(18) 0.0246(16) -0.0077(14) -0.0076(16) 0.0212(17)
C15 0.0196(14) 0.0258(15) 0.0183(14) 0.0023(11) 0.0000(12) 0.0006(11)
C7 0.0246(15) 0.0197(14) 0.0146(13) -0.0035(10) -0.0007(12) -0.0006(11)
C8 0.0196(13) 0.0280(16) 0.0139(13) -0.0025(11) -0.0014(12) 0.0045(11)
C13 0.0212(15) 0.062(2) 0.0219(17) -0.0098(15) 0.0033(13) 0.0026(16)
C14 0.0397(18) 0.0290(17) 0.0264(16) -0.0054(13) -0.0093(15) 0.0161(15)

loop_
_atom_type_symbol
_atom_type_description
_atom_type_scat_dispersion_real
_atom_type_scat_dispersion_imag
_atom_type_scat_source
C C 0.0181 0.0091 'International Tables Vol C Tables 4.2.6.8 and 6.1.1.4'
H H 0.0000 0.0000 'International Tables Vol C Tables 4.2.6.8 and 6.1.1.4'
O O 0.0492 0.0322 'International Tables Vol C Tables 4.2.6.8 and 6.1.1.4'

loop_
_geom_angle_atom_site_label_1
_geom_angle_atom_site_label_2
_geom_angle_atom_site_label_3
_geom_angle
C9 O9 H9 109.5
C10 O10 H10 109.5
C4 C12 H12A 109.5
C4 C12 H12B 109.5
H12A C12 H12B 109.5
C4 C12 H12C 109.5
H12A C12 H12C 109.5
H12B C12 H12C 109.5
C3 C4 C5 116.6(3)
C3 C4 C12 125.1(3)
C5 C4 C12 118.3(3)
O5 C5 C4 123.0(3)
O5 C5 C6 120.7(3)
C4 C5 C6 116.3(3)
C7 C6 C5 126.8(3)
C7 C6 C10 111.6(2)
C5 C6 C10 121.6(2)
O10 C10 C6 109.0(2)
O10 C10 C11 110.1(2)
C6 C10 C11 107.1(2)
O10 C10 C9 109.1(2)
C6 C10 C9 101.8(2)
C11 C10 C9 119.1(2)
O9 C9 C10 111.9(2)
O9 C9 C8 112.7(2)
C10 C9 C8 106.2(2)
O9 C9 H9A 108.6
C10 C9 H9A 108.6
C8 C9 H9A 108.6
C4 C3 C2 136.9(3)
C4 C3 C11 128.7(3)
C2 C3 C11 93.0(3)
C3 C11 C15 111.9(2)
C3 C11 C10 109.6(2)
C15 C11 C10 113.6(2)
C3 C11 C1 86.0(2)
C15 C11 C1 110.0(3)
C10 C11 C1 122.4(3)
C2 C1 C11 88.6(2)
C2 C1 H1A 113.9
C11 C1 H1A 113.9
C2 C1 H1B 113.9
C11 C1 H1B 113.9
H1A C1 H1B 111.1
C3 C2 C1 86.7(3)
C3 C2 H2A 114.2
C1 C2 H2A 114.2
C3 C2 H2B 114.2
C1 C2 H2B 114.2
H2A C2 H2B 111.4
C11 C15 H15A 109.5
C11 C15 H15B 109.5
H15A C15 H15B 109.5
C11 C15 H15C 109.5
H15A C15 H15C 109.5
H15B C15 H15C 109.5
C6 C7 C8 113.3(3)
C6 C7 H7 123.4
C8 C7 H7 123.4
C7 C8 C13 108.2(2)
C7 C8 C14 113.7(3)
C13 C8 C14 109.8(3)
C7 C8 C9 101.0(2)
C13 C8 C9 113.0(3)
C14 C8 C9 111.0(2)
C8 C13 H13A 109.5
C8 C13 H13B 109.5
H13A C13 H13B 109.5
C8 C13 H13C 109.5
H13A C13 H13C 109.5
H13B C13 H13C 109.5
C8 C14 H14A 109.5
C8 C14 H14B 109.5
H14A C14 H14B 109.5
C8 C14 H14C 109.5
H14A C14 H14C 109.5
H14B C14 H14C 109.5

loop_
_geom_bond_atom_site_label_1
_geom_bond_atom_site_label_2
_geom_bond_distance
O9 C9 1.424(3)
O9 H9 0.8400
O10 C10 1.433(3)
O10 H10 0.8400
O5 C5 1.227(4)
C12 C4 1.503(4)
C12 H12A 0.9800
C12 H12B 0.9800
C12 H12C 0.9800
C4 C3 1.329(5)
C4 C5 1.464(4)
C5 C6 1.492(4)
C6 C7 1.328(4)
C6 C10 1.522(4)
C10 C11 1.539(4)
C10 C9 1.550(4)
C9 C8 1.558(4)
C9 H9A 1.0000
C3 C2 1.499(4)
C3 C11 1.516(4)
C11 C15 1.531(4)
C11 C1 1.566(4)
C1 C2 1.563(5)
C1 H1A 0.9900
C1 H1B 0.9900
C2 H2A 0.9900
C2 H2B 0.9900
C15 H15A 0.9800
C15 H15B 0.9800
C15 H15C 0.9800
C7 C8 1.506(4)
C7 H7 0.9500
C8 C13 1.527(5)
C8 C14 1.530(4)
C13 H13A 0.9800
C13 H13B 0.9800
C13 H13C 0.9800
C14 H14A 0.9800
C14 H14B 0.9800
C14 H14C 0.9800

loop_
_geom_hbond_atom_site_label_D
_geom_hbond_atom_site_label_H
_geom_hbond_atom_site_label_A
_geom_hbond_distance_DH
_geom_hbond_distance_HA
_geom_hbond_distance_DA
_geom_hbond_angle_DHA
_geom_hbond_site_symmetry_A
O10 H10 O9 0.84 2.14 2.646(3) 118.8 .
O9 H9 O5 0.84 1.99 2.773(3) 155.8 4_665
O10 H10 O9 0.84 2.14 2.646(3) 118.8 .
O9 H9 O5 0.84 1.99 2.773(3) 155.8 4_665
O9 H9 O5 0.84 1.99 2.773(3) 155.8 4_665
O10 H10 O9 0.84 2.14 2.646(3) 118.8 .

loop_
_geom_torsion_atom_site_label_1
_geom_torsion_atom_site_label_2
_geom_torsion_atom_site_label_3
_geom_torsion_atom_site_label_4
_geom_torsion
C3 C4 C5 O5 165.0(3)
C12 C4 C5 O5 -13.9(4)
C3 C4 C5 C6 -16.0(4)
C12 C4 C5 C6 165.1(3)
O5 C5 C6 C7 -11.0(4)
C4 C5 C6 C7 170.0(3)
O5 C5 C6 C10 168.3(2)
C4 C5 C6 C10 -10.7(4)
C7 C6 C10 O10 103.0(3)
C5 C6 C10 O10 -76.4(3)
C7 C6 C10 C11 -137.9(3)
C5 C6 C10 C11 42.7(3)
C7 C6 C10 C9 -12.2(3)
C5 C6 C10 C9 168.5(2)
O10 C10 C9 O9 30.7(3)
C6 C10 C9 O9 145.8(2)
C11 C10 C9 O9 -96.8(3)
O10 C10 C9 C8 -92.6(3)
C6 C10 C9 C8 22.5(3)
C11 C10 C9 C8 139.9(2)
C5 C4 C3 C2 169.8(4)
C12 C4 C3 C2 -11.3(7)
C5 C4 C3 C11 7.3(5)
C12 C4 C3 C11 -173.9(3)
C4 C3 C11 C15 -100.2(4)
C2 C3 C11 C15 91.7(3)
C4 C3 C11 C10 26.9(4)
C2 C3 C11 C10 -141.3(3)
C4 C3 C11 C1 149.9(4)
C2 C3 C11 C1 -18.2(3)
O10 C10 C11 C3 71.6(3)
C6 C10 C11 C3 -46.8(3)
C9 C10 C11 C3 -161.4(2)
O10 C10 C11 C15 -162.3(2)
C6 C10 C11 C15 79.3(3)
C9 C10 C11 C15 -35.3(3)
O10 C10 C11 C1 -26.3(4)
C6 C10 C11 C1 -144.7(3)
C9 C10 C11 C1 100.6(3)
C3 C11 C1 C2 17.5(3)
C15 C11 C1 C2 -94.4(3)
C10 C11 C1 C2 128.2(3)
C4 C3 C2 C1 -148.2(4)
C11 C3 C2 C1 18.3(3)
C11 C1 C2 C3 -17.6(3)
C5 C6 C7 C8 175.6(3)
C10 C6 C7 C8 -3.7(3)
C6 C7 C8 C13 -101.1(3)
C6 C7 C8 C14 136.7(3)
C6 C7 C8 C9 17.7(3)
O9 C9 C8 C7 -147.0(2)
C10 C9 C8 C7 -24.2(3)
O9 C9 C8 C13 -31.7(3)
C10 C9 C8 C13 91.1(3)
O9 C9 C8 C14 92.1(3)
C10 C9 C8 C14 -145.1(2)
